data_7039203
loop_
_publ_author_name
'Monticelli, Marco'
'Tubaro, Cristina'
'Baron, Marco'
'Basato, Marino'
'Sgarbossa, Paolo'
'Graiff, Claudia'
'Accorsi, Gianluca'
'Pell, Thomas P.'
'Wilson, David J. D.'
'Barnard, Peter J.'

_publ_section_title
;
 Metal complexes with di(N-heterocyclic carbene) ligands bearing a rigid
 ortho-, meta or para-phenylene bridge.
;
_journal_issue 23
_journal_name_full 'Dalton transactions (Cambridge, England : 2003)'
_journal_page_first 9540
_journal_page_last 9552
_journal_paper_doi 10.1039/c6dt01129b
_journal_volume 45
_journal_year 2016
_chemical_formula_sum 'C28 H28 Ag2 F12 N8 P2'
_chemical_formula_weight 982.26
_space_group_crystal_system monoclinic
_space_group_IT_number 15
_space_group_name_Hall '-C 2yc'
_space_group_name_H-M_alt 'C 1 2/c 1'
_symmetry_space_group_name_Hall '-C 2yc'
_symmetry_space_group_name_H-M 'C 1 2/c 1'
_atom_sites_solution_hydrogens geom
_audit_creation_method SHELXL-2014/7
_audit_update_record
;
2016-04-21 deposited with the CCDC.
2016-05-06 downloaded from the CCDC.
;
_cell_angle_alpha 90
_cell_angle_beta 118.71(4)
_cell_angle_gamma 90
_cell_formula_units_Z 16
_cell_length_a 31.211(7)
_cell_length_b 30.103(7)
_cell_length_c 17.385(4)
_cell_measurement_reflns_used 999
_cell_measurement_temperature 293(2)
_cell_measurement_theta_max 25
_cell_measurement_theta_min 5
_cell_volume 14326(8)
_computing_cell_refinement 'APEX-II (2008)'
_computing_data_collection 'APEX-II (2008)'
_computing_data_reduction 'SAINT (2008)'
_computing_molecular_graphics 'Mercury CSD 3.5'
_computing_publication_material 'PARST M. Nardelli, J.Appl.Crystallogr.1995,28,659'
_computing_structure_refinement 'SHELXL-2014/7 (Sheldrick, 2014)'
_computing_structure_solution 'SHELXS-97 (Sheldrick, 2008)'
_diffrn_ambient_temperature 293(2)
_diffrn_measured_fraction_theta_full 0.999
_diffrn_measured_fraction_theta_max 0.992
_diffrn_measurement_device_type 'Bruker APEX II'
_diffrn_measurement_method omega-scan
_diffrn_radiation_type MoK\a
_diffrn_radiation_wavelength 0.71073
_diffrn_reflns_av_R_equivalents 0.0655
_diffrn_reflns_av_unetI/netI 0.0432
_diffrn_reflns_Laue_measured_fraction_full 0.999
_diffrn_reflns_Laue_measured_fraction_max 0.992
_diffrn_reflns_limit_h_max 39
_diffrn_reflns_limit_h_min -39
_diffrn_reflns_limit_k_max 37
_diffrn_reflns_limit_k_min -37
_diffrn_reflns_limit_l_max 21
_diffrn_reflns_limit_l_min -21
_diffrn_reflns_number 88506
_diffrn_reflns_point_group_measured_fraction_full 0.999
_diffrn_reflns_point_group_measured_fraction_max 0.992
_diffrn_reflns_theta_full 25.242
_diffrn_reflns_theta_max 26.598
_diffrn_reflns_theta_min 1.353
_diffrn_source 'fine-focus sealed tube'
_exptl_absorpt_coefficient_mu 1.279
_exptl_absorpt_correction_T_max 0.7454
_exptl_absorpt_correction_T_min 0.6452
_exptl_absorpt_correction_type multi-scan
_exptl_absorpt_process_details 'Bruker APEX II SADABS, 2008'
_exptl_crystal_colour colourless
_exptl_crystal_density_diffrn 1.822
_exptl_crystal_description prism
_exptl_crystal_F_000 7744
_exptl_crystal_recrystallization_method 'Vapour deposition'
_exptl_crystal_size_max 0.21
_exptl_crystal_size_mid 0.20
_exptl_crystal_size_min 0.18
_refine_diff_density_max 1.059
_refine_diff_density_min -0.638
_refine_diff_density_rms 0.102
_refine_ls_extinction_method none
_refine_ls_goodness_of_fit_ref 1.025
_refine_ls_hydrogen_treatment constr
_refine_ls_matrix_type full
_refine_ls_number_parameters 937
_refine_ls_number_reflns 14894
_refine_ls_number_restraints 0
_refine_ls_restrained_S_all 1.025
_refine_ls_R_factor_all 0.0767
_refine_ls_R_factor_gt 0.0490
_refine_ls_shift/su_max 0.015
_refine_ls_shift/su_mean 0.000
_refine_ls_structure_factor_coef Fsqd
_refine_ls_weighting_details 'w=1/[\s^2^(Fo^2^)+(0.0580P)^2^+60.2350P] where P=(Fo^2^+2Fc^2^)/3'
_refine_ls_weighting_scheme calc
_refine_ls_wR_factor_gt 0.1189
_refine_ls_wR_factor_ref 0.1361
_reflns_Friedel_coverage 0.000
_reflns_number_gt 10462
_reflns_number_total 14894
_reflns_threshold_expression 'I > 2\s(I)'
_cod_data_source_file c6dt01129b1.cif
_cod_data_source_block comp1a
_cod_depositor_comments 'Adding full bibliography for 7039203--7039208.cif.'
_cod_original_cell_volume 14326(7)
_cod_database_code 7039203
_shelx_shelxl_version_number 2014/7
_shelx_space_group_comment
;
The symmetry employed for this shelxl refinement is uniquely defined
by the following loop, which should always be used as a source of
symmetry information in preference to the above space-group names.
They are only intended as comments.
;

loop_
_space_group_symop_operation_xyz
'x, y, z'
'-x, y, -z+1/2'
'x+1/2, y+1/2, z'
'-x+1/2, y+1/2, -z+1/2'
'-x, -y, -z'
'x, -y, z-1/2'
'-x+1/2, -y+1/2, -z'
'x+1/2, -y+1/2, z-1/2'

loop_
_atom_site_label
_atom_site_type_symbol
_atom_site_fract_x
_atom_site_fract_y
_atom_site_fract_z
_atom_site_U_iso_or_equiv
_atom_site_adp_type
_atom_site_occupancy
_atom_site_site_symmetry_order
_atom_site_calc_flag
_atom_site_refinement_flags_posn
_atom_site_refinement_flags_adp
F1 F 0.4584(3) 0.5168(3) 0.8911(5) 0.204(4) Uani 1 1 d . .
F2 F 0.4287(4) 0.48739(19) 0.7720(6) 0.199(4) Uani 1 1 d . .
F3 F 0.3823(2) 0.5147(2) 0.8197(5) 0.152(3) Uani 1 1 d . .
F4 F 0.4616(3) 0.5532(2) 0.7839(6) 0.195(4) Uani 1 1 d . .
F5 F 0.4215(3) 0.5786(2) 0.8380(6) 0.193(4) Uani 1 1 d . .
F6 F 0.3845(3) 0.5514(3) 0.7144(5) 0.271(6) Uani 1 1 d . .
P1 P 0.08625(6) 0.49712(5) 0.17386(10) 0.0507(4) Uani 1 1 d . .
F7 F 0.2473(2) 0.6760(2) 0.3401(5) 0.157(3) Uani 1 1 d . .
F8 F 0.2497(2) 0.6590(2) 0.4660(4) 0.174(3) Uani 1 1 d . .
F9 F 0.19444(18) 0.63033(15) 0.3417(4) 0.1202(18) Uani 1 1 d . .
F10 F 0.1725(2) 0.6809(2) 0.4097(4) 0.138(2) Uani 1 1 d . .
F11 F 0.1694(3) 0.6952(3) 0.2877(4) 0.178(3) Uani 1 1 d . .
F12 F 0.22737(19) 0.72593(15) 0.4141(4) 0.120(2) Uani 1 1 d . .
P2 P 0.42142(7) 0.53309(5) 0.79713(12) 0.0608(4) Uani 1 1 d . .
F13 F 0.0483(2) 0.50588(17) 0.2065(4) 0.1141(17) Uani 1 1 d . .
F14 F 0.12438(19) 0.48866(17) 0.1408(4) 0.1192(19) Uani 1 1 d . .
F15 F 0.0452(2) 0.4917(3) 0.0799(3) 0.162(3) Uani 1 1 d . .
F16 F 0.1266(2) 0.5046(3) 0.2679(4) 0.178(3) Uani 1 1 d . .
F17 F 0.0862(2) 0.54757(15) 0.1535(4) 0.1218(19) Uani 1 1 d . .
F18 F 0.0870(3) 0.44736(16) 0.1949(5) 0.176(3) Uani 1 1 d . .
P3 P 0.36601(7) 0.25918(7) 0.61703(14) 0.0732(5) Uani 1 1 d . .
F19 F 0.30848(17) 0.25379(16) 0.5669(3) 0.1028(15) Uani 1 1 d . .
F20 F 0.4217(2) 0.2618(3) 0.6649(6) 0.204(4) Uani 1 1 d . .
F21 F 0.3627(3) 0.2999(2) 0.5629(4) 0.182(3) Uani 1 1 d . .
F22 F 0.3661(3) 0.2182(2) 0.6734(5) 0.169(3) Uani 1 1 d . .
F23 F 0.3653(2) 0.29015(19) 0.6878(4) 0.1257(18) Uani 1 1 d . .
F24 F 0.3670(2) 0.2278(3) 0.5470(5) 0.172(3) Uani 1 1 d . .
P4 P 0.20980(7) 0.67887(6) 0.37323(14) 0.0718(5) Uani 1 1 d . .
C1A C 0.25621(18) 0.39238(19) 0.3785(3) 0.0456(12) Uani 1 1 d . .
C2A C 0.2470(3) 0.3104(2) 0.3675(5) 0.0742(19) Uani 1 1 d . .
H2A1 H 0.2635 0.2862 0.3571 0.111 Uiso 1 1 calc R U
H2A2 H 0.2486 0.3068 0.4236 0.111 Uiso 1 1 calc R U
H2A3 H 0.2134 0.3109 0.3225 0.111 Uiso 1 1 calc R U
C3A C 0.3111(2) 0.3556(2) 0.3559(5) 0.0688(18) Uani 1 1 d . .
H3A H 0.3277 0.3322 0.3470 0.083 Uiso 1 1 calc R U
C4A C 0.3225(2) 0.3982(2) 0.3611(4) 0.0652(17) Uani 1 1 d . .
H4A H 0.3485 0.4105 0.3564 0.078 Uiso 1 1 calc R U
C5A C 0.2890(2) 0.4674(2) 0.3908(4) 0.0519(14) Uani 1 1 d . .
C6A C 0.2485(2) 0.4925(2) 0.3351(4) 0.0624(16) Uani 1 1 d . .
H6A H 0.2221 0.4791 0.2880 0.075 Uiso 1 1 calc R U
C7A C 0.2478(3) 0.5372(2) 0.3501(5) 0.076(2) Uani 1 1 d . .
H7A H 0.2210 0.5542 0.3126 0.091 Uiso 1 1 calc R U
C8A C 0.2870(3) 0.5572(2) 0.4210(5) 0.080(2) Uani 1 1 d . .
H8A H 0.2867 0.5875 0.4310 0.096 Uiso 1 1 calc R U
C9A C 0.3261(3) 0.5315(2) 0.4760(5) 0.0679(17) Uani 1 1 d . .
H9A H 0.3525 0.5448 0.5233 0.082 Uiso 1 1 calc R U
C10A C 0.3274(2) 0.4871(2) 0.4632(4) 0.0538(14) Uani 1 1 d . .
C11A C 0.4158(2) 0.4692(2) 0.5460(5) 0.0695(18) Uani 1 1 d . .
H11A H 0.4272 0.4898 0.5203 0.083 Uiso 1 1 calc R U
C12A C 0.4423(2) 0.4418(3) 0.6103(4) 0.0706(19) Uani 1 1 d . .
H12A H 0.4762 0.4396 0.6390 0.085 Uiso 1 1 calc R U
C13A C 0.4264(2) 0.3837(2) 0.6965(5) 0.0757(19) Uani 1 1 d . .
H13A H 0.4612 0.3804 0.7243 0.114 Uiso 1 1 calc R U
H13B H 0.4170 0.3930 0.7391 0.114 Uiso 1 1 calc R U
H13C H 0.4111 0.3558 0.6717 0.114 Uiso 1 1 calc R U
C14A C 0.36425(19) 0.42957(19) 0.5751(4) 0.0505(13) Uani 1 1 d . .
C15A C 0.24387(18) 0.39750(18) 0.6066(3) 0.0427(12) Uani 1 1 d . .
C16A C 0.2462(3) 0.3156(2) 0.6248(5) 0.0717(18) Uani 1 1 d . .
H16A H 0.2281 0.2941 0.6384 0.107 Uiso 1 1 calc R U
H16B H 0.2432 0.3091 0.5683 0.107 Uiso 1 1 calc R U
H16C H 0.2800 0.3145 0.6684 0.107 Uiso 1 1 calc R U
C17A C 0.1879(2) 0.3679(2) 0.6363(4) 0.0587(15) Uani 1 1 d . .
H17A H 0.1705 0.3469 0.6496 0.070 Uiso 1 1 calc R U
C18A C 0.1791(2) 0.4112(2) 0.6264(4) 0.0540(14) Uani 1 1 d . .
H18A H 0.1542 0.4262 0.6304 0.065 Uiso 1 1 calc R U
C19A C 0.2150(2) 0.47415(18) 0.5848(3) 0.0454(12) Uani 1 1 d . .
C20A C 0.2558(2) 0.4999(2) 0.6344(4) 0.0585(15) Uani 1 1 d . .
H20A H 0.2822 0.4882 0.6841 0.070 Uiso 1 1 calc R U
C21A C 0.2572(3) 0.5434(2) 0.6095(5) 0.0693(18) Uani 1 1 d . .
H21A H 0.2845 0.5610 0.6426 0.083 Uiso 1 1 calc R U
C22A C 0.2183(3) 0.5606(2) 0.5362(5) 0.0713(18) Uani 1 1 d . .
H22A H 0.2195 0.5898 0.5200 0.086 Uiso 1 1 calc R U
C23A C 0.1776(2) 0.5352(2) 0.4862(4) 0.0612(16) Uani 1 1 d . .
H23A H 0.1512 0.5472 0.4369 0.073 Uiso 1 1 calc R U
C24A C 0.17640(19) 0.49159(18) 0.5100(3) 0.0449(12) Uani 1 1 d . .
C25A C 0.0886(2) 0.4702(2) 0.4441(4) 0.0544(14) Uani 1 1 d . .
H25A H 0.0781 0.4921 0.4689 0.065 Uiso 1 1 calc R U
C26A C 0.0616(2) 0.4386(2) 0.3893(4) 0.0568(15) Uani 1 1 d . .
H26A H 0.0284 0.4340 0.3683 0.068 Uiso 1 1 calc R U
C27A C 0.0758(2) 0.3767(2) 0.3071(4) 0.0589(15) Uani 1 1 d . .
H27A H 0.0416 0.3714 0.2862 0.088 Uiso 1 1 calc R U
H27B H 0.0811 0.3840 0.2586 0.088 Uiso 1 1 calc R U
H27C H 0.0941 0.3505 0.3358 0.088 Uiso 1 1 calc R U
C28A C 0.13780(18) 0.42958(17) 0.4107(3) 0.0418(11) Uani 1 1 d . .
N1A N 0.27046(17) 0.35215(16) 0.3661(3) 0.0539(12) Uani 1 1 d . .
N2A N 0.28855(16) 0.42070(16) 0.3749(3) 0.0493(11) Uani 1 1 d . .
N3A N 0.36750(16) 0.46159(16) 0.5240(3) 0.0530(11) Uani 1 1 d . .
N4A N 0.41090(16) 0.41683(17) 0.6273(3) 0.0550(12) Uani 1 1 d . .
N5A N 0.22702(16) 0.35985(15) 0.6235(3) 0.0501(11) Uani 1 1 d . .
N6A N 0.21393(15) 0.42964(15) 0.6091(3) 0.0438(10) Uani 1 1 d . .
N7A N 0.13543(15) 0.46437(14) 0.4571(3) 0.0428(10) Uani 1 1 d . .
N8A N 0.09189(15) 0.41362(14) 0.3692(3) 0.0447(10) Uani 1 1 d . .
Ag1A Ag 0.19781(2) 0.40932(2) 0.39840(3) 0.04807(12) Uani 1 1 d . .
Ag2A Ag 0.30210(2) 0.40999(2) 0.58230(3) 0.04866(12) Uani 1 1 d . .
C1B C 0.12871(19) 0.29415(16) 0.1021(3) 0.0421(11) Uani 1 1 d . .
C2B C 0.2122(2) 0.2836(2) 0.1245(5) 0.0734(19) Uani 1 1 d . .
H2B1 H 0.2402 0.3020 0.1398 0.110 Uiso 1 1 calc R U
H2B2 H 0.2204 0.2605 0.1675 0.110 Uiso 1 1 calc R U
H2B3 H 0.2019 0.2705 0.0679 0.110 Uiso 1 1 calc R U
C3B C 0.1737(2) 0.3556(2) 0.1307(4) 0.0615(16) Uani 1 1 d . .
H3B H 0.2003 0.3740 0.1435 0.074 Uiso 1 1 calc R U
C4B C 0.1305(2) 0.36837(18) 0.1180(4) 0.0577(15) Uani 1 1 d . .
H4B H 0.1206 0.3972 0.1207 0.069 Uiso 1 1 calc R U
C5B C 0.05214(19) 0.32891(17) 0.0753(3) 0.0442(12) Uani 1 1 d . .
C6B C 0.0363(2) 0.30550(19) 0.1258(4) 0.0554(14) Uani 1 1 d . .
H6B H 0.0586 0.2905 0.1759 0.067 Uiso 1 1 calc R U
C7B C -0.0125(2) 0.3048(2) 0.1009(4) 0.0633(16) Uani 1 1 d . .
H7B H -0.0235 0.2882 0.1331 0.076 Uiso 1 1 calc R U
C8B C -0.0455(2) 0.3284(2) 0.0291(5) 0.0692(18) Uani 1 1 d . .
H8B H -0.0782 0.3289 0.0148 0.083 Uiso 1 1 calc R U
C9B C -0.0299(2) 0.3511(2) -0.0217(4) 0.0596(15) Uani 1 1 d . .
H9B H -0.0523 0.3666 -0.0710 0.072 Uiso 1 1 calc R U
C10B C 0.0189(2) 0.35086(17) 0.0007(4) 0.0470(13) Uani 1 1 d . .
C11B C 0.02822(19) 0.41646(16) -0.0779(4) 0.0471(13) Uani 1 1 d . .
H11B H 0.0166 0.4384 -0.0550 0.056 Uiso 1 1 calc R U
C12B C 0.04313(19) 0.42165(17) -0.1368(4) 0.0492(13) Uani 1 1 d . .
H12B H 0.0436 0.4481 -0.1639 0.059 Uiso 1 1 calc R U
C13B C 0.0753(2) 0.3732(2) -0.2137(4) 0.0572(15) Uani 1 1 d . .
H13D H 0.0767 0.4008 -0.2400 0.086 Uiso 1 1 calc R U
H13E H 0.1074 0.3603 -0.1839 0.086 Uiso 1 1 calc R U
H13F H 0.0535 0.3532 -0.2585 0.086 Uiso 1 1 calc R U
C14B C 0.05149(18) 0.34929(16) -0.1029(3) 0.0416(11) Uani 1 1 d . .
C15B C 0.0673(2) 0.21238(16) -0.1178(3) 0.0428(12) Uani 1 1 d . .
C16B C 0.1445(2) 0.2037(2) -0.1237(5) 0.0715(18) Uani 1 1 d . .
H16D H 0.1615 0.1796 -0.1335 0.107 Uiso 1 1 calc R U
H16E H 0.1369 0.2261 -0.1676 0.107 Uiso 1 1 calc R U
H16F H 0.1647 0.2162 -0.0667 0.107 Uiso 1 1 calc R U
C17B C 0.0847(2) 0.14371(19) -0.1431(4) 0.0599(16) Uani 1 1 d . .
H17B H 0.1013 0.1205 -0.1527 0.072 Uiso 1 1 calc R U
C18B C 0.0429(2) 0.14053(17) -0.1412(4) 0.0563(15) Uani 1 1 d . .
H18B H 0.0245 0.1150 -0.1486 0.068 Uiso 1 1 calc R U
C19B C -0.0060(2) 0.19523(19) -0.1072(3) 0.0495(13) Uani 1 1 d . .
C20B C -0.0412(2) 0.2255(2) -0.1596(4) 0.0611(16) Uani 1 1 d . .
H20B H -0.0409 0.2379 -0.2083 0.073 Uiso 1 1 calc R U
C21B C -0.0771(3) 0.2372(3) -0.1381(5) 0.080(2) Uani 1 1 d . .
H21B H -0.1007 0.2580 -0.1719 0.096 Uiso 1 1 calc R U
C22B C -0.0778(3) 0.2184(3) -0.0674(6) 0.086(2) Uani 1 1 d . .
H22B H -0.1026 0.2259 -0.0548 0.103 Uiso 1 1 calc R U
C23B C -0.0428(3) 0.1888(3) -0.0149(5) 0.0741(19) Uani 1 1 d . .
H23B H -0.0436 0.1766 0.0335 0.089 Uiso 1 1 calc R U
C24B C -0.0067(2) 0.1774(2) -0.0340(4) 0.0557(15) Uani 1 1 d . .
C25B C 0.0288(3) 0.1039(2) 0.0332(5) 0.074(2) Uani 1 1 d . .
H25B H 0.0007 0.0866 0.0053 0.089 Uiso 1 1 calc R U
C26B C 0.0730(3) 0.0900(2) 0.0895(5) 0.079(2) Uani 1 1 d . .
H26B H 0.0821 0.0610 0.1087 0.095 Uiso 1 1 calc R U
C27B C 0.1549(3) 0.1257(2) 0.1794(5) 0.083(2) Uani 1 1 d . .
H27D H 0.1644 0.0958 0.1993 0.125 Uiso 1 1 calc R U
H27E H 0.1739 0.1366 0.1533 0.125 Uiso 1 1 calc R U
H27F H 0.1603 0.1442 0.2282 0.125 Uiso 1 1 calc R U
C28B C 0.0787(2) 0.16340(18) 0.0741(3) 0.0484(13) Uani 1 1 d . .
N1B N 0.17269(17) 0.31045(15) 0.1217(3) 0.0504(11) Uani 1 1 d . .
N2B N 0.10284(15) 0.33036(13) 0.1000(3) 0.0415(10) Uani 1 1 d . .
N3B N 0.03342(15) 0.37175(14) -0.0572(3) 0.0437(10) Uani 1 1 d . .
N4B N 0.05758(15) 0.38111(14) -0.1507(3) 0.0429(10) Uani 1 1 d . .
N5B N 0.09931(17) 0.18711(14) -0.1286(3) 0.0481(11) Uani 1 1 d . .
N6B N 0.03247(17) 0.18353(14) -0.1256(3) 0.0459(10) Uani 1 1 d . .
N7B N 0.03231(18) 0.14884(15) 0.0237(3) 0.0536(12) Uani 1 1 d . .
N8B N 0.10333(19) 0.12660(15) 0.1147(3) 0.0569(12) Uani 1 1 d . .
Ag1B Ag 0.10379(2) 0.22850(2) 0.08476(3) 0.04798(12) Uani 1 1 d . .
Ag2B Ag 0.06412(2) 0.28099(2) -0.10148(3) 0.04563(11) Uani 1 1 d . .

loop_
_atom_site_aniso_label
_atom_site_aniso_U_11
_atom_site_aniso_U_22
_atom_site_aniso_U_33
_atom_site_aniso_U_23
_atom_site_aniso_U_13
_atom_site_aniso_U_12
F1 0.204(8) 0.185(7) 0.141(6) 0.039(5) 0.017(5) -0.034(6)
F2 0.390(12) 0.071(4) 0.255(9) -0.033(4) 0.251(9) -0.019(5)
F3 0.133(5) 0.133(5) 0.239(7) 0.068(5) 0.129(5) 0.013(4)
F4 0.199(7) 0.132(5) 0.364(11) 0.045(6) 0.224(8) -0.007(5)
F5 0.222(8) 0.097(4) 0.311(11) -0.069(6) 0.169(8) -0.019(5)
F6 0.185(7) 0.280(10) 0.165(7) 0.152(7) -0.062(5) -0.106(7)
P1 0.0565(9) 0.0490(8) 0.0501(8) 0.0068(7) 0.0284(7) 0.0075(7)
F7 0.153(5) 0.124(5) 0.281(8) -0.050(5) 0.173(6) -0.026(4)
F8 0.147(6) 0.161(6) 0.126(5) -0.020(4) -0.005(4) 0.009(5)
F9 0.097(3) 0.069(3) 0.175(5) -0.041(3) 0.049(3) -0.004(2)
F10 0.117(4) 0.163(5) 0.172(5) -0.090(4) 0.100(4) -0.072(4)
F11 0.198(7) 0.197(7) 0.116(4) 0.054(5) 0.056(5) 0.113(6)
F12 0.125(4) 0.076(3) 0.202(6) -0.051(3) 0.114(4) -0.041(3)
P2 0.0710(11) 0.0470(9) 0.0733(11) 0.0031(8) 0.0418(9) -0.0048(8)
F13 0.135(4) 0.115(4) 0.153(5) 0.012(3) 0.117(4) 0.014(3)
F14 0.139(4) 0.121(4) 0.159(5) 0.061(3) 0.120(4) 0.067(3)
F15 0.135(5) 0.244(8) 0.070(3) -0.048(4) 0.019(3) -0.052(5)
F16 0.114(5) 0.291(10) 0.077(4) 0.005(5) 0.006(3) 0.007(5)
F17 0.159(5) 0.066(3) 0.203(6) 0.030(3) 0.138(5) 0.017(3)
F18 0.339(10) 0.061(3) 0.252(8) 0.050(4) 0.240(8) 0.051(4)
P3 0.0670(12) 0.0719(12) 0.0880(13) -0.0008(10) 0.0430(11) 0.0153(9)
F19 0.077(3) 0.108(4) 0.119(4) -0.011(3) 0.044(3) 0.009(2)
F20 0.065(4) 0.276(9) 0.252(9) -0.118(7) 0.060(5) -0.002(4)
F21 0.255(9) 0.135(5) 0.127(5) 0.034(4) 0.070(5) -0.058(5)
F22 0.162(6) 0.122(5) 0.174(6) 0.049(5) 0.041(5) 0.011(4)
F23 0.145(5) 0.136(4) 0.121(4) -0.036(3) 0.084(4) -0.005(4)
F24 0.125(5) 0.211(7) 0.214(7) -0.124(6) 0.109(5) -0.037(5)
P4 0.0585(10) 0.0591(10) 0.1006(14) -0.0190(10) 0.0403(11) -0.0044(8)
C1A 0.039(3) 0.053(3) 0.046(3) 0.000(2) 0.022(2) 0.002(2)
C2A 0.089(5) 0.056(4) 0.086(5) 0.003(3) 0.048(4) 0.001(4)
C3A 0.059(4) 0.076(5) 0.089(5) 0.001(4) 0.049(4) 0.017(3)
C4A 0.052(4) 0.078(5) 0.082(5) 0.003(4) 0.044(4) 0.006(3)
C5A 0.052(3) 0.061(4) 0.055(3) 0.008(3) 0.035(3) 0.003(3)
C6A 0.057(4) 0.071(4) 0.057(4) 0.013(3) 0.025(3) 0.014(3)
C7A 0.081(5) 0.072(5) 0.084(5) 0.026(4) 0.047(4) 0.026(4)
C8A 0.102(6) 0.054(4) 0.101(6) 0.010(4) 0.064(5) 0.012(4)
C9A 0.072(4) 0.059(4) 0.076(4) -0.005(3) 0.038(4) -0.004(3)
C10A 0.051(3) 0.056(4) 0.060(4) 0.005(3) 0.032(3) 0.002(3)
C11A 0.049(4) 0.091(5) 0.074(4) -0.004(4) 0.035(4) -0.012(3)
C12A 0.035(3) 0.107(6) 0.069(4) -0.003(4) 0.025(3) -0.008(3)
C13A 0.057(4) 0.086(5) 0.072(4) 0.004(4) 0.022(3) 0.008(4)
C14A 0.043(3) 0.057(3) 0.053(3) -0.008(3) 0.024(3) -0.001(3)
C15A 0.041(3) 0.048(3) 0.034(3) 0.005(2) 0.015(2) 0.005(2)
C16A 0.072(4) 0.051(4) 0.091(5) 0.006(3) 0.038(4) 0.011(3)
C17A 0.053(3) 0.062(4) 0.069(4) 0.011(3) 0.036(3) 0.002(3)
C18A 0.045(3) 0.065(4) 0.060(4) 0.011(3) 0.032(3) 0.007(3)
C19A 0.049(3) 0.046(3) 0.047(3) -0.003(2) 0.028(3) 0.003(2)
C20A 0.057(4) 0.061(4) 0.054(3) -0.005(3) 0.023(3) -0.003(3)
C21A 0.066(4) 0.063(4) 0.080(5) -0.022(4) 0.036(4) -0.018(3)
C22A 0.089(5) 0.050(4) 0.085(5) -0.002(3) 0.050(4) -0.001(4)
C23A 0.070(4) 0.049(3) 0.066(4) 0.004(3) 0.033(3) 0.010(3)
C24A 0.046(3) 0.049(3) 0.045(3) -0.001(2) 0.025(3) 0.006(2)
C25A 0.049(3) 0.061(4) 0.063(4) 0.012(3) 0.034(3) 0.019(3)
C26A 0.042(3) 0.070(4) 0.061(4) 0.007(3) 0.027(3) 0.006(3)
C27A 0.056(4) 0.057(4) 0.064(4) -0.010(3) 0.029(3) -0.011(3)
C28A 0.044(3) 0.046(3) 0.038(3) 0.006(2) 0.022(2) 0.006(2)
N1A 0.054(3) 0.058(3) 0.054(3) 0.002(2) 0.029(2) 0.007(2)
N2A 0.043(2) 0.061(3) 0.050(3) 0.002(2) 0.027(2) 0.008(2)
N3A 0.043(3) 0.061(3) 0.060(3) 0.000(2) 0.029(2) -0.003(2)
N4A 0.039(3) 0.069(3) 0.051(3) -0.002(2) 0.017(2) 0.003(2)
N5A 0.045(3) 0.051(3) 0.053(3) 0.006(2) 0.021(2) 0.007(2)
N6A 0.038(2) 0.051(3) 0.044(2) 0.001(2) 0.021(2) 0.0041(19)
N7A 0.041(2) 0.047(2) 0.042(2) 0.0037(19) 0.022(2) 0.0068(19)
N8A 0.042(2) 0.049(3) 0.046(2) 0.003(2) 0.024(2) 0.003(2)
Ag1A 0.0398(2) 0.0574(3) 0.0512(2) -0.00401(19) 0.02527(19) 0.00246(18)
Ag2A 0.0359(2) 0.0600(3) 0.0507(2) 0.00509(19) 0.02131(19) 0.00517(18)
C1B 0.047(3) 0.036(3) 0.041(3) -0.002(2) 0.019(2) -0.001(2)
C2B 0.054(4) 0.077(5) 0.090(5) 0.006(4) 0.036(4) 0.015(3)
C3B 0.055(4) 0.049(3) 0.074(4) -0.001(3) 0.026(3) -0.008(3)
C4B 0.058(4) 0.035(3) 0.070(4) -0.002(3) 0.023(3) -0.003(3)
C5B 0.049(3) 0.036(3) 0.047(3) -0.006(2) 0.024(3) 0.000(2)
C6B 0.066(4) 0.052(3) 0.056(3) -0.003(3) 0.037(3) 0.001(3)
C7B 0.074(4) 0.063(4) 0.070(4) -0.004(3) 0.047(4) -0.003(3)
C8B 0.057(4) 0.086(5) 0.080(5) -0.008(4) 0.045(4) -0.002(3)
C9B 0.049(3) 0.069(4) 0.062(4) -0.003(3) 0.028(3) 0.008(3)
C10B 0.052(3) 0.043(3) 0.056(3) -0.008(2) 0.034(3) -0.001(2)
C11B 0.048(3) 0.030(3) 0.057(3) -0.003(2) 0.020(3) 0.008(2)
C12B 0.049(3) 0.035(3) 0.058(3) 0.006(2) 0.020(3) 0.003(2)
C13B 0.061(4) 0.061(4) 0.059(4) 0.016(3) 0.036(3) 0.011(3)
C14B 0.042(3) 0.036(3) 0.046(3) 0.001(2) 0.021(2) 0.005(2)
C15B 0.053(3) 0.035(3) 0.038(3) 0.001(2) 0.020(2) 0.002(2)
C16B 0.065(4) 0.069(4) 0.085(5) 0.000(4) 0.040(4) 0.006(3)
C17B 0.079(4) 0.037(3) 0.062(4) 0.001(3) 0.032(3) 0.012(3)
C18B 0.083(4) 0.031(3) 0.056(3) -0.007(2) 0.034(3) -0.009(3)
C19B 0.046(3) 0.055(3) 0.042(3) -0.010(2) 0.017(3) -0.011(3)
C20B 0.058(4) 0.073(4) 0.040(3) 0.001(3) 0.014(3) 0.008(3)
C21B 0.053(4) 0.099(6) 0.070(5) -0.012(4) 0.016(4) 0.010(4)
C22B 0.054(4) 0.118(7) 0.091(6) -0.020(5) 0.039(4) -0.019(4)
C23B 0.074(5) 0.091(5) 0.064(4) -0.006(4) 0.038(4) -0.022(4)
C24B 0.056(4) 0.062(4) 0.046(3) -0.006(3) 0.022(3) -0.017(3)
C25B 0.106(6) 0.054(4) 0.066(4) -0.004(3) 0.045(4) -0.037(4)
C26B 0.124(7) 0.042(4) 0.070(5) 0.008(3) 0.046(5) -0.009(4)
C27B 0.084(5) 0.075(5) 0.067(4) 0.019(4) 0.018(4) 0.025(4)
C28B 0.059(3) 0.042(3) 0.039(3) 0.000(2) 0.020(3) -0.003(3)
N1B 0.051(3) 0.045(3) 0.055(3) 0.003(2) 0.025(2) 0.006(2)
N2B 0.043(2) 0.033(2) 0.046(2) -0.0039(18) 0.019(2) -0.0001(18)
N3B 0.048(2) 0.037(2) 0.047(2) 0.0003(19) 0.023(2) 0.0053(19)
N4B 0.041(2) 0.038(2) 0.048(2) 0.0061(19) 0.020(2) 0.0039(18)
N5B 0.057(3) 0.038(2) 0.051(3) 0.003(2) 0.027(2) 0.006(2)
N6B 0.058(3) 0.039(2) 0.041(2) -0.0041(19) 0.024(2) -0.004(2)
N7B 0.068(3) 0.050(3) 0.044(3) 0.000(2) 0.028(2) -0.015(2)
N8B 0.079(4) 0.044(3) 0.042(3) 0.004(2) 0.024(3) -0.002(2)
Ag1B 0.0514(2) 0.0359(2) 0.0491(2) -0.00092(17) 0.0182(2) -0.00019(17)
Ag2B 0.0590(3) 0.0330(2) 0.0504(2) 0.00108(17) 0.0307(2) 0.00504(17)

loop_
_atom_type_symbol
_atom_type_description
_atom_type_scat_dispersion_real
_atom_type_scat_dispersion_imag
_atom_type_scat_source
C C 0.0033 0.0016 'International Tables Vol C Tables 4.2.6.8 and 6.1.1.4'
H H 0.0000 0.0000 'International Tables Vol C Tables 4.2.6.8 and 6.1.1.4'
N N 0.0061 0.0033 'International Tables Vol C Tables 4.2.6.8 and 6.1.1.4'
F F 0.0171 0.0103 'International Tables Vol C Tables 4.2.6.8 and 6.1.1.4'
P P 0.1023 0.0942 'International Tables Vol C Tables 4.2.6.8 and 6.1.1.4'
Ag Ag -0.8971 1.1015 'International Tables Vol C Tables 4.2.6.8 and 6.1.1.4'

loop_
_geom_angle_atom_site_label_1
_geom_angle_atom_site_label_2
_geom_angle_atom_site_label_3
_geom_angle
F15 P1 F16 177.6(5)
F15 P1 F18 93.4(5)
F16 P1 F18 88.7(5)
F15 P1 F17 87.3(4)
F16 P1 F17 90.6(4)
F18 P1 F17 179.2(5)
F15 P1 F13 90.8(3)
F16 P1 F13 88.1(4)
F18 P1 F13 90.3(3)
F17 P1 F13 90.0(3)
F15 P1 F14 89.1(3)
F16 P1 F14 92.0(4)
F18 P1 F14 90.1(3)
F17 P1 F14 89.6(3)
F13 P1 F14 179.6(3)
F6 P2 F2 102.7(6)
F6 P2 F4 91.1(5)
F2 P2 F4 94.1(4)
F6 P2 F5 86.8(6)
F2 P2 F5 170.4(6)
F4 P2 F5 84.1(4)
F6 P2 F3 92.2(5)
F2 P2 F3 89.7(4)
F4 P2 F3 174.3(5)
F5 P2 F3 91.5(4)
F6 P2 F1 173.3(7)
F2 P2 F1 82.9(5)
F4 P2 F1 92.0(5)
F5 P2 F1 87.7(5)
F3 P2 F1 84.2(4)
F21 P3 F20 91.0(5)
F21 P3 F23 89.0(4)
F20 P3 F23 89.1(4)
F21 P3 F24 91.5(5)
F20 P3 F24 90.7(4)
F23 P3 F24 179.4(5)
F21 P3 F19 91.1(4)
F20 P3 F19 177.0(4)
F23 P3 F19 93.1(3)
F24 P3 F19 87.2(3)
F21 P3 F22 175.8(5)
F20 P3 F22 92.3(5)
F23 P3 F22 88.5(4)
F24 P3 F22 90.9(5)
F19 P3 F22 85.7(3)
F11 P4 F7 94.4(4)
F11 P4 F9 89.3(4)
F7 P4 F9 88.7(3)
F11 P4 F12 95.7(4)
F7 P4 F12 93.3(3)
F9 P4 F12 174.4(4)
F11 P4 F10 87.4(4)
F7 P4 F10 178.2(4)
F9 P4 F10 90.9(3)
F12 P4 F10 86.9(3)
F11 P4 F8 175.1(5)
F7 P4 F8 89.6(4)
F9 P4 F8 87.9(3)
F12 P4 F8 86.9(4)
F10 P4 F8 88.6(4)
N1A C1A N2A 104.5(4)
N1A C1A Ag1A 129.3(4)
N2A C1A Ag1A 126.2(4)
N1A C2A H2A1 109.5
N1A C2A H2A2 109.5
H2A1 C2A H2A2 109.5
N1A C2A H2A3 109.5
H2A1 C2A H2A3 109.5
H2A2 C2A H2A3 109.5
C4A C3A N1A 107.5(5)
C4A C3A H3A 126.3
N1A C3A H3A 126.3
C3A C4A N2A 106.6(5)
C3A C4A H4A 126.7
N2A C4A H4A 126.7
C10A C5A C6A 120.0(6)
C10A C5A N2A 121.3(5)
C6A C5A N2A 118.6(6)
C7A C6A C5A 119.6(7)
C7A C6A H6A 120.2
C5A C6A H6A 120.2
C6A C7A C8A 120.3(7)
C6A C7A H7A 119.9
C8A C7A H7A 119.9
C9A C8A C7A 119.0(7)
C9A C8A H8A 120.5
C7A C8A H8A 120.5
C10A C9A C8A 121.8(7)
C10A C9A H9A 119.1
C8A C9A H9A 119.1
C9A C10A C5A 119.2(6)
C9A C10A N3A 119.7(6)
C5A C10A N3A 121.0(5)
C12A C11A N3A 106.8(6)
C12A C11A H11A 126.6
N3A C11A H11A 126.6
C11A C12A N4A 107.6(5)
C11A C12A H12A 126.2
N4A C12A H12A 126.2
N4A C13A H13A 109.5
N4A C13A H13B 109.5
H13A C13A H13B 109.5
N4A C13A H13C 109.5
H13A C13A H13C 109.5
H13B C13A H13C 109.5
N3A C14A N4A 104.4(5)
N3A C14A Ag2A 127.4(4)
N4A C14A Ag2A 127.8(4)
N5A C15A N6A 104.3(4)
N5A C15A Ag2A 131.9(4)
N6A C15A Ag2A 123.8(4)
N5A C16A H16A 109.5
N5A C16A H16B 109.5
H16A C16A H16B 109.5
N5A C16A H16C 109.5
H16A C16A H16C 109.5
H16B C16A H16C 109.5
C18A C17A N5A 107.4(5)
C18A C17A H17A 126.3
N5A C17A H17A 126.3
C17A C18A N6A 106.8(5)
C17A C18A H18A 126.6
N6A C18A H18A 126.6
C20A C19A C24A 119.9(5)
C20A C19A N6A 119.6(5)
C24A C19A N6A 120.4(5)
C19A C20A C21A 119.5(6)
C19A C20A H20A 120.2
C21A C20A H20A 120.2
C22A C21A C20A 120.0(6)
C22A C21A H21A 120.0
C20A C21A H21A 120.0
C21A C22A C23A 121.0(6)
C21A C22A H22A 119.5
C23A C22A H22A 119.5
C22A C23A C24A 119.2(6)
C22A C23A H23A 120.4
C24A C23A H23A 120.4
C19A C24A C23A 120.4(5)
C19A C24A N7A 119.7(5)
C23A C24A N7A 119.9(5)
C26A C25A N7A 106.4(5)
C26A C25A H25A 126.8
N7A C25A H25A 126.8
C25A C26A N8A 107.4(5)
C25A C26A H26A 126.3
N8A C26A H26A 126.3
N8A C27A H27A 109.5
N8A C27A H27B 109.5
H27A C27A H27B 109.5
N8A C27A H27C 109.5
H27A C27A H27C 109.5
H27B C27A H27C 109.5
N7A C28A N8A 104.4(4)
N7A C28A Ag1A 127.0(4)
N8A C28A Ag1A 128.4(4)
C1A N1A C3A 110.6(5)
C1A N1A C2A 124.5(5)
C3A N1A C2A 124.8(5)
C1A N2A C4A 110.8(5)
C1A N2A C5A 123.5(4)
C4A N2A C5A 125.6(5)
C14A N3A C11A 110.7(5)
C14A N3A C10A 124.2(5)
C11A N3A C10A 124.8(5)
C14A N4A C12A 110.5(5)
C14A N4A C13A 125.0(5)
C12A N4A C13A 124.4(5)
C15A N5A C17A 111.2(5)
C15A N5A C16A 125.1(5)
C17A N5A C16A 123.7(5)
C15A N6A C18A 110.3(5)
C15A N6A C19A 123.5(4)
C18A N6A C19A 125.7(4)
C28A N7A C25A 111.2(5)
C28A N7A C24A 123.0(4)
C25A N7A C24A 125.8(5)
C28A N8A C26A 110.7(5)
C28A N8A C27A 124.6(4)
C26A N8A C27A 124.6(5)
C1A Ag1A C28A 175.8(2)
C1A Ag1A Ag2A 68.00(15)
C28A Ag1A Ag2A 114.76(14)
C15A Ag2A C14A 170.7(2)
C15A Ag2A Ag1A 69.19(13)
C14A Ag2A Ag1A 117.21(16)
N1B C1B N2B 103.8(4)
N1B C1B Ag1B 130.4(4)
N2B C1B Ag1B 125.8(4)
N1B C2B H2B1 109.5
N1B C2B H2B2 109.5
H2B1 C2B H2B2 109.5
N1B C2B H2B3 109.5
H2B1 C2B H2B3 109.5
H2B2 C2B H2B3 109.5
C4B C3B N1B 107.8(5)
C4B C3B H3B 126.1
N1B C3B H3B 126.1
C3B C4B N2B 106.0(5)
C3B C4B H4B 127.0
N2B C4B H4B 127.0
C10B C5B C6B 120.1(5)
C10B C5B N2B 119.6(5)
C6B C5B N2B 120.3(5)
C7B C6B C5B 119.2(6)
C7B C6B H6B 120.4
C5B C6B H6B 120.4
C6B C7B C8B 120.9(6)
C6B C7B H7B 119.6
C8B C7B H7B 119.6
C9B C8B C7B 120.0(6)
C9B C8B H8B 120.0
C7B C8B H8B 120.0
C8B C9B C10B 119.8(6)
C8B C9B H9B 120.1
C10B C9B H9B 120.1
C9B C10B C5B 119.9(5)
C9B C10B N3B 118.6(5)
C5B C10B N3B 121.4(5)
C12B C11B N3B 106.0(5)
C12B C11B H11B 127.0
N3B C11B H11B 127.0
C11B C12B N4B 107.5(5)
C11B C12B H12B 126.2
N4B C12B H12B 126.2
N4B C13B H13D 109.5
N4B C13B H13E 109.5
H13D C13B H13E 109.5
N4B C13B H13F 109.5
H13D C13B H13F 109.5
H13E C13B H13F 109.5
N4B C14B N3B 103.3(4)
N4B C14B Ag2B 128.9(4)
N3B C14B Ag2B 127.7(4)
N5B C15B N6B 103.9(4)
N5B C15B Ag2B 131.8(4)
N6B C15B Ag2B 124.2(4)
N5B C16B H16D 109.5
N5B C16B H16E 109.5
H16D C16B H16E 109.5
N5B C16B H16F 109.5
H16D C16B H16F 109.5
H16E C16B H16F 109.5
C18B C17B N5B 108.0(5)
C18B C17B H17B 126.0
N5B C17B H17B 126.0
C17B C18B N6B 105.2(5)
C17B C18B H18B 127.4
N6B C18B H18B 127.4
C20B C19B C24B 120.0(6)
C20B C19B N6B 120.3(5)
C24B C19B N6B 119.6(5)
C19B C20B C21B 118.7(6)
C19B C20B H20B 120.6
C21B C20B H20B 120.6
C22B C21B C20B 120.2(7)
C22B C21B H21B 119.9
C20B C21B H21B 119.9
C21B C22B C23B 121.4(7)
C21B C22B H22B 119.3
C23B C22B H22B 119.3
C24B C23B C22B 119.3(7)
C24B C23B H23B 120.3
C22B C23B H23B 120.3
C23B C24B C19B 120.3(6)
C23B C24B N7B 120.2(6)
C19B C24B N7B 119.4(5)
C26B C25B N7B 106.6(6)
C26B C25B H25B 126.7
N7B C25B H25B 126.7
C25B C26B N8B 107.2(6)
C25B C26B H26B 126.4
N8B C26B H26B 126.4
N8B C27B H27D 109.5
N8B C27B H27E 109.5
H27D C27B H27E 109.5
N8B C27B H27F 109.5
H27D C27B H27F 109.5
H27E C27B H27F 109.5
N8B C28B N7B 103.7(5)
N8B C28B Ag1B 129.4(4)
N7B C28B Ag1B 126.9(4)
C1B N1B C3B 111.0(5)
C1B N1B C2B 123.6(5)
C3B N1B C2B 125.2(5)
C1B N2B C4B 111.4(4)
C1B N2B C5B 123.2(4)
C4B N2B C5B 125.3(4)
C14B N3B C11B 111.2(4)
C14B N3B C10B 123.7(4)
C11B N3B C10B 125.0(4)
C14B N4B C12B 111.9(4)
C14B N4B C13B 124.3(4)
C12B N4B C13B 123.7(4)
C15B N5B C17B 111.4(5)
C15B N5B C16B 124.3(5)
C17B N5B C16B 124.3(5)
C15B N6B C18B 111.5(5)
C15B N6B C19B 122.9(4)
C18B N6B C19B 125.0(5)
C28B N7B C25B 111.3(5)
C28B N7B C24B 122.8(5)
C25B N7B C24B 125.8(5)
C28B N8B C26B 111.2(6)
C28B N8B C27B 124.3(5)
C26B N8B C27B 124.5(6)
C28B Ag1B C1B 176.7(2)
C28B Ag1B Ag2B 114.79(14)
C1B Ag1B Ag2B 67.87(14)
C14B Ag2B C15B 171.5(2)
C14B Ag2B Ag1B 117.85(14)
C15B Ag2B Ag1B 68.71(14)

loop_
_geom_bond_atom_site_label_1
_geom_bond_atom_site_label_2
_geom_bond_distance
F1 P2 1.558(7)
F2 P2 1.493(6)
F3 P2 1.554(5)
F4 P2 1.505(5)
F5 P2 1.544(6)
F6 P2 1.452(6)
P1 F15 1.525(5)
P1 F16 1.527(6)
P1 F18 1.540(5)
P1 F17 1.559(5)
P1 F13 1.562(4)
P1 F14 1.571(4)
F7 P4 1.535(5)
F8 P4 1.606(7)
F9 P4 1.553(5)
F10 P4 1.571(5)
F11 P4 1.496(6)
F12 P4 1.562(5)
P3 F21 1.518(6)
P3 F20 1.527(6)
P3 F23 1.552(5)
P3 F24 1.553(6)
P3 F19 1.583(5)
P3 F22 1.576(7)
C1A N1A 1.343(7)
C1A N2A 1.345(7)
C1A Ag1A 2.076(5)
C2A N1A 1.459(8)
C2A H2A1 0.9600
C2A H2A2 0.9600
C2A H2A3 0.9600
C3A C4A 1.323(9)
C3A N1A 1.367(7)
C3A H3A 0.9300
C4A N2A 1.374(7)
C4A H4A 0.9300
C5A C10A 1.387(8)
C5A C6A 1.389(8)
C5A N2A 1.430(7)
C6A C7A 1.374(9)
C6A H6A 0.9300
C7A C8A 1.388(11)
C7A H7A 0.9300
C8A C9A 1.372(10)
C8A H8A 0.9300
C9A C10A 1.360(9)
C9A H9A 0.9300
C10A N3A 1.414(7)
C11A C12A 1.314(9)
C11A N3A 1.384(7)
C11A H11A 0.9300
C12A N4A 1.375(8)
C12A H12A 0.9300
C13A N4A 1.456(8)
C13A H13A 0.9600
C13A H13B 0.9600
C13A H13C 0.9600
C14A N3A 1.347(7)
C14A N4A 1.350(7)
C14A Ag2A 2.088(5)
C15A N5A 1.340(7)
C15A N6A 1.360(6)
C15A Ag2A 2.088(5)
C16A N5A 1.456(7)
C16A H16A 0.9600
C16A H16B 0.9600
C16A H16C 0.9600
C17A C18A 1.324(8)
C17A N5A 1.366(7)
C17A H17A 0.9300
C18A N6A 1.378(7)
C18A H18A 0.9300
C19A C20A 1.384(8)
C19A C24A 1.383(7)
C19A N6A 1.410(7)
C20A C21A 1.386(9)
C20A H20A 0.9300
C21A C22A 1.370(9)
C21A H21A 0.9300
C22A C23A 1.377(9)
C22A H22A 0.9300
C23A C24A 1.381(8)
C23A H23A 0.9300
C24A N7A 1.422(7)
C25A C26A 1.325(8)
C25A N7A 1.379(7)
C25A H25A 0.9300
C26A N8A 1.376(7)
C26A H26A 0.9300
C27A N8A 1.459(7)
C27A H27A 0.9600
C27A H27B 0.9600
C27A H27C 0.9600
C28A N7A 1.346(6)
C28A N8A 1.346(6)
C28A Ag1A 2.076(5)
Ag1A Ag2A 3.289(2)
C1B N1B 1.338(7)
C1B N2B 1.346(6)
C1B Ag1B 2.092(5)
C2B N1B 1.456(7)
C2B H2B1 0.9600
C2B H2B2 0.9600
C2B H2B3 0.9600
C3B C4B 1.316(8)
C3B N1B 1.366(7)
C3B H3B 0.9300
C4B N2B 1.375(7)
C4B H4B 0.9300
C5B C10B 1.379(7)
C5B C6B 1.389(8)
C5B N2B 1.427(7)
C6B C7B 1.369(8)
C6B H6B 0.9300
C7B C8B 1.373(9)
C7B H7B 0.9300
C8B C9B 1.377(9)
C8B H8B 0.9300
C9B C10B 1.379(8)
C9B H9B 0.9300
C10B N3B 1.433(7)
C11B C12B 1.323(8)
C11B N3B 1.383(6)
C11B H11B 0.9300
C12B N4B 1.362(7)
C12B H12B 0.9300
C13B N4B 1.465(7)
C13B H13D 0.9600
C13B H13E 0.9600
C13B H13F 0.9600
C14B N4B 1.339(6)
C14B N3B 1.356(6)
C14B Ag2B 2.091(5)
C15B N5B 1.339(7)
C15B N6B 1.346(7)
C15B Ag2B 2.094(5)
C16B N5B 1.458(8)
C16B H16D 0.9600
C16B H16E 0.9600
C16B H16F 0.9600
C17B C18B 1.326(9)
C17B N5B 1.366(7)
C17B H17B 0.9300
C18B N6B 1.393(7)
C18B H18B 0.9300
C19B C20B 1.382(8)
C19B C24B 1.390(8)
C19B N6B 1.428(7)
C20B C21B 1.384(9)
C20B H20B 0.9300
C21B C22B 1.362(11)
C21B H21B 0.9300
C22B C23B 1.363(11)
C22B H22B 0.9300
C23B C24B 1.364(9)
C23B H23B 0.9300
C24B N7B 1.434(8)
C25B C26B 1.319(10)
C25B N7B 1.374(8)
C25B H25B 0.9300
C26B N8B 1.379(8)
C26B H26B 0.9300
C27B N8B 1.454(8)
C27B H27D 0.9600
C27B H27E 0.9600
C27B H27F 0.9600
C28B N8B 1.340(7)
C28B N7B 1.356(7)
C28B Ag1B 2.085(5)
Ag1B Ag2B 3.2654(11)
